data_4304986
loop_
_publ_author_name
'Jing-Lin Chen'
'Chen-Huey Lin'
'Jian-Hong Chen'
'Yun Chi'
'Yuan-Chieh Chiu'
'Pi-Tai Chou'
'Cheng-Hsuan Lai'
'Gene-Hsiang Lee'
'Arthur J. Carty'

_publ_section_title
;
Reactions of the (2-Pyridyl) Pyrrolide Platinum(II) Complex Driven by
Sterically Encumbered Chelation: A Model for the Reversible Attack of
Alcohol at the Coordinated Carbon Monoxide
;
_journal_name_full 'Inorganic Chemistry'
_journal_page_first 5154
_journal_page_last 5161
_journal_paper_doi 10.1021/ic800117v
_journal_volume 47
_journal_year 2008
_chemical_formula_sum 'C27 H15 F12 N5 Pt'
_chemical_formula_weight 832.53
_chemical_name_systematic
; 
 ? 
;
_space_group_IT_number 14
_symmetry_cell_setting monoclinic
_symmetry_space_group_name_Hall '-P 2ybc'
_symmetry_space_group_name_H-M 'P 1 21/c 1'
_atom_sites_solution_hydrogens geom
_atom_sites_solution_primary direct
_atom_sites_solution_secondary difmap
_audit_creation_method SHELXL-97
_cell_angle_alpha 90.00
_cell_angle_beta 91.713(1)
_cell_angle_gamma 90.00
_cell_formula_units_Z 4
_cell_length_a 9.6850(4)
_cell_length_b 29.0327(12)
_cell_length_c 9.9899(4)
_cell_measurement_reflns_used 7270
_cell_measurement_temperature 295(2)
_cell_measurement_theta_max 23.05
_cell_measurement_theta_min 2.16
_cell_volume 2807.7(2)
_computing_cell_refinement 'Bruker SAINT'
_computing_data_collection 'Bruker SMART'
_computing_data_reduction 'Bruker SAINT'
_computing_molecular_graphics 'Bruker SHELXTL'
_computing_publication_material 'Bruker SHELXTL'
_computing_structure_refinement 'SHELXL-97 (Sheldrick, 1997)'
_computing_structure_solution 'SHELXS-97 (Sheldrick, 1990)'
_diffrn_ambient_temperature 295(2)
_diffrn_measured_fraction_theta_full 1.000
_diffrn_measured_fraction_theta_max 1.000
_diffrn_measurement_device_type 'BRUKER SMART APEXCCD area detector'
_diffrn_measurement_method 'omega scans'
_diffrn_radiation_monochromator graphite
_diffrn_radiation_source 'fine-focus sealed tube'
_diffrn_radiation_type MoK\a
_diffrn_radiation_wavelength 0.71073
_diffrn_reflns_av_R_equivalents 0.0471
_diffrn_reflns_av_sigmaI/netI 0.0373
_diffrn_reflns_limit_h_max 12
_diffrn_reflns_limit_h_min -12
_diffrn_reflns_limit_k_max 37
_diffrn_reflns_limit_k_min -37
_diffrn_reflns_limit_l_max 12
_diffrn_reflns_limit_l_min -12
_diffrn_reflns_number 25298
_diffrn_reflns_theta_full 27.50
_diffrn_reflns_theta_max 27.50
_diffrn_reflns_theta_min 1.40
_exptl_absorpt_coefficient_mu 5.105
_exptl_absorpt_correction_T_max 0.6855
_exptl_absorpt_correction_T_min 0.3290
_exptl_absorpt_correction_type multi-scan
_exptl_crystal_colour light-yellow
_exptl_crystal_density_diffrn 1.969
_exptl_crystal_density_meas ?
_exptl_crystal_density_method 'not measured'
_exptl_crystal_description plate
_exptl_crystal_F_000 1592
_exptl_crystal_size_max 0.28
_exptl_crystal_size_mid 0.25
_exptl_crystal_size_min 0.08
_refine_diff_density_max 2.637
_refine_diff_density_min -0.706
_refine_diff_density_rms 0.129
_refine_ls_extinction_method none
_refine_ls_goodness_of_fit_ref 1.153
_refine_ls_hydrogen_treatment constr
_refine_ls_matrix_type full
_refine_ls_number_parameters 406
_refine_ls_number_reflns 6454
_refine_ls_number_restraints 0
_refine_ls_restrained_S_all 1.153
_refine_ls_R_factor_all 0.0485
_refine_ls_R_factor_gt 0.0371
_refine_ls_shift/su_max 0.003
_refine_ls_shift/su_mean 0.000
_refine_ls_structure_factor_coef Fsqd
_refine_ls_weighting_details 'calc w=1/[\s^2^(Fo^2^)+(0.0477P)^2^+0.6971P] where P=(Fo^2^+2Fc^2^)/3'
_refine_ls_weighting_scheme calc
_refine_ls_wR_factor_gt 0.0861
_refine_ls_wR_factor_ref 0.0969
_reflns_number_gt 5383
_reflns_number_total 6454
_reflns_threshold_expression >2sigma(I)
_cod_data_source_file ic800117v-file003_2.cif
_cod_data_source_block complex3
_cod_depositor_comments
;
The following automatic conversions were performed:
'_symmetry_cell_setting' value 'Monoclinic' changed to 'monoclinic'
according to '/home/saulius/struct/CIF-dictionaries/cif_core.dic'
dictionary named 'cif_core.dic' version 2.4.1 from 2010-06-29.

Automatic conversion script
Id: cif_fix_enum 1527 2010-12-29 10:47:43Z saulius 

The following automatic conversions were performed:

'_exptl_crystal_density_meas' value 'not_measured' was changed to '?'
- the value is perceived as not measured.

Automatic conversion script
Id: cif_fix_values 3008 2015-01-20 13:52:24Z robertas 
;
_cod_database_code 4304986

loop_
_symmetry_equiv_pos_as_xyz
'x, y, z'
'-x, y+1/2, -z+1/2'
'-x, -y, -z'
'x, -y-1/2, z-1/2'

loop_
_atom_site_label
_atom_site_type_symbol
_atom_site_fract_x
_atom_site_fract_y
_atom_site_fract_z
_atom_site_U_iso_or_equiv
_atom_site_adp_type
_atom_site_occupancy
_atom_site_symmetry_multiplicity
_atom_site_calc_flag
_atom_site_refinement_flags
_atom_site_disorder_assembly
_atom_site_disorder_group
Pt Pt 0.21493(2) 0.639443(6) 0.503731(17) 0.03523(8) Uani 1 1 d . . .
N1 N 0.2294(5) 0.70630(13) 0.4541(4) 0.0398(9) Uani 1 1 d . . .
N2 N 0.3775(5) 0.65821(15) 0.6257(4) 0.0400(9) Uani 1 1 d . . .
N4 N 0.0568(5) 0.62872(14) 0.3707(4) 0.0370(9) Uani 1 1 d . A .
N5 N 0.1911(5) 0.57313(14) 0.5619(4) 0.0407(10) Uani 1 1 d . . .
C1 C 0.1494(7) 0.72831(19) 0.3618(5) 0.0521(14) Uani 1 1 d . . .
H1 H 0.0887 0.7111 0.3081 0.063 Uiso 1 1 calc R . .
C2 C 0.1539(7) 0.7749(2) 0.3439(6) 0.0616(16) Uani 1 1 d . . .
H2 H 0.0969 0.7890 0.2795 0.074 Uiso 1 1 calc R . .
C3 C 0.2430(7) 0.8004(2) 0.4215(6) 0.0622(17) Uani 1 1 d . . .
H3 H 0.2460 0.8323 0.4124 0.075 Uiso 1 1 calc R . .
C4 C 0.3278(7) 0.77863(19) 0.5129(6) 0.0548(15) Uani 1 1 d . . .
H4 H 0.3896 0.7959 0.5653 0.066 Uiso 1 1 calc R . .
C5 C 0.3232(6) 0.73141(17) 0.5287(5) 0.0410(11) Uani 1 1 d . . .
C6 C 0.4083(6) 0.70366(17) 0.6178(5) 0.0400(11) Uani 1 1 d . . .
C7 C 0.5231(6) 0.7131(2) 0.6999(5) 0.0480(13) Uani 1 1 d . . .
C8 C 0.5618(6) 0.6714(2) 0.7592(6) 0.0543(15) Uani 1 1 d . . .
H8 H 0.6352 0.6667 0.8198 0.065 Uiso 1 1 calc R . .
C9 C 0.4712(7) 0.63854(18) 0.7112(6) 0.0481(13) Uani 1 1 d . . .
C10 C 0.6009(8) 0.7564(2) 0.7230(7) 0.0668(18) Uani 1 1 d . . .
C11 C 0.4826(9) 0.5884(3) 0.7388(9) 0.081(2) Uani 1 1 d . . .
C12 C 0.4421(8) 0.5939(3) 0.1823(9) 0.088(2) Uani 1 1 d . . .
H12 H 0.5274 0.6083 0.1939 0.105 Uiso 1 1 d R A .
C13 C 0.4371(11) 0.5506(4) 0.1324(9) 0.098(3) Uani 1 1 d . A .
H13 H 0.5175 0.5351 0.1111 0.117 Uiso 1 1 calc R . .
C14 C 0.3147(12) 0.5310(3) 0.1149(8) 0.096(3) Uani 1 1 d . . .
H14 H 0.3108 0.5014 0.0790 0.115 Uiso 1 1 d R A .
N3 N 0.3228(6) 0.6167(2) 0.2162(6) 0.0601(14) Uani 0.50 1 d P A 1
C15 C 0.1952(6) 0.55096(19) 0.1452(6) 0.0606(15) Uani 0.50 1 d P A 1
H15A H 0.1085 0.5356 0.1297 0.073 Uiso 0.50 1 d PR A 1
N3' N 0.1952(6) 0.55096(19) 0.1452(6) 0.0606(15) Uani 0.50 1 d P A 1
C15' C 0.3228(6) 0.6167(2) 0.2162(6) 0.0601(14) Uani 0.50 1 d P A 1
H15B H 0.3265 0.6480 0.2508 0.072 Uiso 0.50 1 d PR A 1
C16 C 0.2016(6) 0.59365(17) 0.1988(5) 0.0405(11) Uani 1 1 d . . .
C17 C 0.0712(5) 0.61331(16) 0.2421(5) 0.0378(11) Uani 1 1 d . A .
C18 C -0.0527(6) 0.6184(2) 0.1728(6) 0.0499(14) Uani 1 1 d . . .
C19 C -0.1472(6) 0.63686(19) 0.2606(7) 0.0551(15) Uani 1 1 d . A .
H19 H -0.2391 0.6441 0.2411 0.066 Uiso 1 1 calc R . .
C20 C -0.0785(6) 0.64230(17) 0.3813(6) 0.0447(12) Uani 1 1 d . . .
C21 C -0.0878(9) 0.6068(3) 0.0332(7) 0.073(2) Uani 1 1 d . A .
C22 C -0.1374(8) 0.6586(3) 0.5060(7) 0.0692(18) Uani 1 1 d . A .
C23 C 0.1132(7) 0.5630(2) 0.6657(6) 0.0580(15) Uani 1 1 d . . .
H23 H 0.0764 0.5873 0.7140 0.070 Uiso 1 1 calc R . .
C24 C 0.0851(8) 0.5199(3) 0.7043(8) 0.079(2) Uani 1 1 d . . .
H24 H 0.0307 0.5145 0.7778 0.094 Uiso 1 1 calc R . .
C25 C 0.1380(10) 0.4844(3) 0.6333(9) 0.087(3) Uani 1 1 d . . .
H25 H 0.1194 0.4542 0.6575 0.104 Uiso 1 1 calc R . .
C26 C 0.2173(9) 0.4932(2) 0.5279(8) 0.076(2) Uani 1 1 d . . .
H26 H 0.2539 0.4691 0.4791 0.091 Uiso 1 1 calc R . .
C27 C 0.2437(7) 0.5378(2) 0.4928(5) 0.0558(15) Uani 1 1 d . . .
H27 H 0.2989 0.5438 0.4202 0.067 Uiso 1 1 calc R . .
F1 F 0.6397(5) 0.77610(14) 0.6083(4) 0.0871(13) Uani 1 1 d . . .
F2 F 0.5262(5) 0.78904(13) 0.7836(4) 0.0835(12) Uani 1 1 d . . .
F3 F 0.7139(5) 0.75011(14) 0.7964(5) 0.0940(14) Uani 1 1 d . . .
F4 F 0.3748(6) 0.57164(16) 0.8000(5) 0.1106(19) Uani 1 1 d . . .
F5 F 0.4984(5) 0.56329(14) 0.6286(6) 0.1093(18) Uani 1 1 d . . .
F6 F 0.5928(6) 0.58051(15) 0.8184(6) 0.136(3) Uani 1 1 d . . .
F7 F -0.1894(8) 0.6303(3) -0.0172(6) 0.169(4) Uani 1 1 d . . .
F8 F 0.0160(7) 0.6124(2) -0.0487(4) 0.122(2) Uani 1 1 d . . .
F9 F -0.1253(8) 0.5637(2) 0.0134(5) 0.136(2) Uani 1 1 d . . .
F10 F -0.2698(4) 0.6672(2) 0.4893(4) 0.0978(17) Uani 1 1 d . . .
F11 F -0.0814(5) 0.6972(2) 0.5524(5) 0.1171(19) Uani 1 1 d . . .
F12 F -0.1258(6) 0.6283(2) 0.6052(5) 0.123(2) Uani 1 1 d . . .

loop_
_atom_site_aniso_label
_atom_site_aniso_U_11
_atom_site_aniso_U_22
_atom_site_aniso_U_33
_atom_site_aniso_U_23
_atom_site_aniso_U_13
_atom_site_aniso_U_12
Pt 0.04156(13) 0.03155(11) 0.03223(11) 0.00047(7) -0.00498(7) 0.00093(8)
N1 0.053(3) 0.029(2) 0.037(2) 0.0037(17) -0.0017(19) 0.0047(18)
N2 0.046(3) 0.039(2) 0.035(2) -0.0020(18) -0.0092(18) 0.002(2)
N4 0.038(2) 0.038(2) 0.034(2) 0.0017(17) -0.0038(17) 0.0016(18)
N5 0.052(3) 0.032(2) 0.038(2) 0.0026(17) -0.0085(19) -0.0003(19)
C1 0.062(4) 0.048(3) 0.046(3) 0.008(2) -0.006(3) -0.001(3)
C2 0.075(5) 0.050(3) 0.059(4) 0.018(3) -0.004(3) 0.011(3)
C3 0.083(5) 0.035(3) 0.069(4) 0.015(3) 0.005(4) -0.001(3)
C4 0.068(4) 0.038(3) 0.058(4) -0.001(2) 0.000(3) -0.006(3)
C5 0.049(3) 0.036(3) 0.038(2) -0.005(2) 0.001(2) -0.004(2)
C6 0.048(3) 0.036(3) 0.037(2) -0.004(2) 0.000(2) -0.003(2)
C7 0.046(3) 0.055(3) 0.043(3) -0.009(2) 0.000(2) -0.005(3)
C8 0.051(4) 0.061(4) 0.050(3) -0.005(3) -0.014(3) 0.001(3)
C9 0.053(3) 0.046(3) 0.045(3) 0.001(2) -0.012(3) 0.001(3)
C10 0.066(4) 0.056(4) 0.077(5) -0.013(3) -0.009(4) -0.013(3)
C11 0.073(5) 0.057(4) 0.108(6) 0.019(4) -0.053(5) -0.008(4)
C12 0.044(4) 0.112(7) 0.107(6) -0.002(5) 0.011(4) -0.016(4)
C13 0.082(6) 0.111(7) 0.102(6) -0.014(6) 0.024(5) 0.041(6)
C14 0.134(9) 0.070(5) 0.083(6) -0.026(4) -0.002(6) 0.026(6)
N3 0.053(3) 0.064(4) 0.064(3) 0.002(3) 0.004(3) -0.011(3)
C15 0.065(4) 0.045(3) 0.072(4) -0.017(3) -0.003(3) 0.004(3)
N3' 0.065(4) 0.045(3) 0.072(4) -0.017(3) -0.003(3) 0.004(3)
C15' 0.053(3) 0.064(4) 0.064(3) 0.002(3) 0.004(3) -0.011(3)
C16 0.047(3) 0.040(3) 0.034(2) 0.003(2) -0.003(2) -0.002(2)
C17 0.041(3) 0.032(3) 0.040(3) 0.001(2) -0.004(2) -0.005(2)
C18 0.048(3) 0.049(3) 0.052(3) 0.003(3) -0.015(3) -0.007(3)
C19 0.036(3) 0.056(4) 0.072(4) 0.009(3) -0.012(3) 0.002(3)
C20 0.044(3) 0.041(3) 0.049(3) 0.004(2) -0.001(2) 0.004(2)
C21 0.076(5) 0.083(5) 0.057(4) -0.006(4) -0.030(4) 0.000(4)
C22 0.053(4) 0.091(5) 0.064(4) 0.002(4) 0.008(3) 0.020(4)
C23 0.060(4) 0.056(4) 0.058(4) 0.017(3) 0.004(3) 0.004(3)
C24 0.081(5) 0.067(5) 0.087(5) 0.034(4) 0.008(4) -0.008(4)
C25 0.102(7) 0.055(4) 0.102(6) 0.028(4) -0.019(5) -0.023(4)
C26 0.104(6) 0.036(3) 0.087(5) -0.006(3) -0.017(5) 0.003(3)
C27 0.072(4) 0.043(3) 0.052(3) 0.003(2) -0.006(3) -0.002(3)
F1 0.093(3) 0.076(3) 0.093(3) -0.002(2) 0.014(2) -0.039(2)
F2 0.097(3) 0.057(2) 0.096(3) -0.034(2) -0.002(2) -0.008(2)
F3 0.073(3) 0.078(3) 0.128(4) -0.014(2) -0.042(3) -0.019(2)
F4 0.127(4) 0.091(3) 0.110(4) 0.059(3) -0.049(3) -0.041(3)
F5 0.103(4) 0.056(3) 0.166(5) -0.030(3) -0.045(4) 0.026(2)
F6 0.132(5) 0.071(3) 0.199(6) 0.043(3) -0.119(4) -0.007(3)
F7 0.174(7) 0.228(9) 0.098(4) -0.036(4) -0.091(5) 0.090(6)
F8 0.130(5) 0.186(6) 0.049(2) -0.019(3) -0.003(3) -0.043(4)
F9 0.197(7) 0.114(4) 0.095(4) -0.023(3) -0.043(4) -0.065(4)
F10 0.060(3) 0.140(5) 0.094(3) 0.015(3) 0.020(2) 0.043(3)
F11 0.106(4) 0.131(4) 0.115(4) -0.067(3) 0.029(3) 0.001(3)
F12 0.130(5) 0.167(5) 0.073(3) 0.047(3) 0.041(3) 0.082(4)

loop_
_atom_type_symbol
_atom_type_description
_atom_type_scat_dispersion_real
_atom_type_scat_dispersion_imag
_atom_type_scat_source
C C 0.0033 0.0016 'International Tables Vol C Tables 4.2.6.8 and 6.1.1.4'
H H 0.0000 0.0000 'International Tables Vol C Tables 4.2.6.8 and 6.1.1.4'
N N 0.0061 0.0033 'International Tables Vol C Tables 4.2.6.8 and 6.1.1.4'
F F 0.0171 0.0103 'International Tables Vol C Tables 4.2.6.8 and 6.1.1.4'
Pt Pt -1.7033 8.3905 'International Tables Vol C Tables 4.2.6.8 and 6.1.1.4'

loop_
_geom_angle_atom_site_label_1
_geom_angle_atom_site_label_2
_geom_angle_atom_site_label_3
_geom_angle
_geom_angle_site_symmetry_1
_geom_angle_site_symmetry_3
_geom_angle_publ_flag
N1 Pt N4 92.49(17) . . ?
N1 Pt N5 176.41(17) . . ?
N4 Pt N5 87.21(16) . . ?
N1 Pt N2 80.26(17) . . ?
N4 Pt N2 172.59(16) . . ?
N5 Pt N2 100.12(17) . . ?
C1 N1 C5 118.6(5) . . ?
C1 N1 Pt 125.8(4) . . ?
C5 N1 Pt 115.5(3) . . ?
C9 N2 C6 107.6(4) . . ?
C9 N2 Pt 139.1(4) . . ?
C6 N2 Pt 113.1(3) . . ?
C17 N4 C20 106.8(4) . . ?
C17 N4 Pt 124.7(4) . . ?
C20 N4 Pt 127.6(4) . . ?
C23 N5 C27 117.6(5) . . ?
C23 N5 Pt 120.3(4) . . ?
C27 N5 Pt 121.9(4) . . ?
N1 C1 C2 122.7(6) . . ?
C3 C2 C1 119.1(6) . . ?
C2 C3 C4 119.1(6) . . ?
C3 C4 C5 121.1(6) . . ?
N1 C5 C4 119.3(5) . . ?
N1 C5 C6 113.4(4) . . ?
C4 C5 C6 127.3(5) . . ?
N2 C6 C7 109.4(5) . . ?
N2 C6 C5 117.2(5) . . ?
C7 C6 C5 133.4(5) . . ?
C6 C7 C8 106.2(5) . . ?
C6 C7 C10 130.9(6) . . ?
C8 C7 C10 122.8(6) . . ?
C9 C8 C7 107.1(5) . . ?
N2 C9 C8 109.7(5) . . ?
N2 C9 C11 125.1(5) . . ?
C8 C9 C11 124.9(6) . . ?
F3 C10 F1 106.6(6) . . ?
F3 C10 F2 107.2(6) . . ?
F1 C10 F2 104.5(6) . . ?
F3 C10 C7 112.5(6) . . ?
F1 C10 C7 112.5(5) . . ?
F2 C10 C7 113.0(6) . . ?
F4 C11 F6 106.9(7) . . ?
F4 C11 F5 107.1(6) . . ?
F6 C11 F5 106.8(7) . . ?
F4 C11 C9 113.1(8) . . ?
F6 C11 C9 109.5(6) . . ?
F5 C11 C9 113.1(7) . . ?
C13 C12 N3 121.0(7) . . ?
C14 C13 C12 118.1(8) . . ?
C13 C14 C15 124.2(8) . . ?
C16 N3 C12 117.3(6) . . ?
C14 C15 C16 117.3(7) . . ?
C15 C16 N3 122.1(6) . . ?
C15 C16 C17 116.5(5) . . ?
N3 C16 C17 121.4(5) . . ?
N4 C17 C18 108.9(5) . . ?
N4 C17 C16 121.2(4) . . ?
C18 C17 C16 129.9(5) . . ?
C17 C18 C19 107.7(5) . . ?
C17 C18 C21 129.0(6) . . ?
C19 C18 C21 123.3(6) . . ?
C20 C19 C18 106.7(5) . . ?
C19 C20 N4 109.8(5) . . ?
C19 C20 C22 126.5(6) . . ?
N4 C20 C22 123.7(5) . . ?
F7 C21 F9 103.9(7) . . ?
F7 C21 F8 106.2(7) . . ?
F9 C21 F8 103.6(7) . . ?
F7 C21 C18 113.8(7) . . ?
F9 C21 C18 114.6(6) . . ?
F8 C21 C18 113.6(6) . . ?
F10 C22 F11 105.7(6) . . ?
F10 C22 F12 106.4(6) . . ?
F11 C22 F12 105.9(7) . . ?
F10 C22 C20 111.0(6) . . ?
F11 C22 C20 113.9(6) . . ?
F12 C22 C20 113.3(6) . . ?
N5 C23 C24 123.7(7) . . ?
C23 C24 C25 118.3(7) . . ?
C26 C25 C24 119.7(7) . . ?
C25 C26 C27 119.8(7) . . ?
N5 C27 C26 120.9(6) . . ?

loop_
_geom_bond_atom_site_label_1
_geom_bond_atom_site_label_2
_geom_bond_distance
_geom_bond_site_symmetry_2
_geom_bond_publ_flag
Pt N1 2.009(4) . ?
Pt N4 2.021(4) . ?
Pt N5 2.026(4) . ?
Pt N2 2.036(4) . ?
N1 C1 1.348(7) . ?
N1 C5 1.368(7) . ?
N2 C9 1.354(7) . ?
N2 C6 1.356(6) . ?
N4 C17 1.372(6) . ?
N4 C20 1.375(7) . ?
N5 C23 1.333(7) . ?
N5 C27 1.345(8) . ?
C1 C2 1.364(8) . ?
C2 C3 1.363(9) . ?
C3 C4 1.365(9) . ?
C4 C5 1.381(7) . ?
C5 C6 1.441(7) . ?
C6 C7 1.389(7) . ?
C7 C8 1.396(8) . ?
C7 C10 1.479(8) . ?
C8 C9 1.372(8) . ?
C9 C11 1.485(9) . ?
C10 F3 1.312(8) . ?
C10 F1 1.344(8) . ?
C10 F2 1.347(8) . ?
C11 F4 1.318(10) . ?
C11 F6 1.331(7) . ?
C11 F5 1.333(10) . ?
C12 C13 1.352(12) . ?
C12 N3 1.382(10) . ?
C13 C14 1.323(12) . ?
C14 C15 1.337(11) . ?
N3 C16 1.358(7) . ?
C15 C16 1.351(7) . ?
C16 C17 1.463(8) . ?
C17 C18 1.376(7) . ?
C18 C19 1.394(9) . ?
C18 C21 1.464(8) . ?
C19 C20 1.368(8) . ?
C20 C22 1.464(9) . ?
C21 F7 1.288(9) . ?
C21 F9 1.317(8) . ?
C21 F8 1.326(9) . ?
C22 F10 1.313(8) . ?
C22 F11 1.324(9) . ?
C22 F12 1.327(8) . ?
C23 C24 1.340(8) . ?
C24 C25 1.361(11) . ?
C25 C26 1.346(11) . ?
C26 C27 1.367(9) . ?
